data_7215945
loop_
_publ_author_name
'Mukherjee, Gargi'
'Biradha, Kumar'

_publ_section_title
;
 1D, 2D and 3D coordination polymers of 1,3-phenylene diisonicotinate with
 Cu(i)/Cu(ii): Cu2I2 building block, anion influence and guest inclusions
;
_journal_issue 22
_journal_name_full CrystEngComm
_journal_page_first 4701
_journal_paper_doi 10.1039/c4ce00123k
_journal_volume 16
_journal_year 2014
_chemical_formula_sum 'C37 H29 Cl3 Cu F12 N4 O10 P2'
_chemical_formula_weight 1149.47
_chemical_name_systematic
; 
 ? 
;
_space_group_IT_number 15
_symmetry_cell_setting monoclinic
_symmetry_space_group_name_Hall '-C 2yc'
_symmetry_space_group_name_H-M 'C 1 2/c 1'
_atom_sites_solution_hydrogens geom
_atom_sites_solution_primary direct
_atom_sites_solution_secondary difmap
_audit_creation_method SHELXL-97
_cell_angle_alpha 90.00
_cell_angle_beta 115.087(4)
_cell_angle_gamma 90.00
_cell_formula_units_Z 4
_cell_length_a 17.615(3)
_cell_length_b 15.560(2)
_cell_length_c 19.211(3)
_cell_measurement_reflns_used 4523
_cell_measurement_temperature 293(2)
_cell_measurement_theta_max 26.00
_cell_measurement_theta_min 1.83
_cell_volume 4768.8(13)
_computing_structure_refinement 'SHELXL-97 (Sheldrick, 1997)'
_computing_structure_solution 'SHELXS-97 (Sheldrick, 1990)'
_diffrn_ambient_temperature 293(2)
_diffrn_measured_fraction_theta_full 0.963
_diffrn_measured_fraction_theta_max 0.963
_diffrn_radiation_monochromator graphite
_diffrn_radiation_source 'fine-focus sealed tube'
_diffrn_radiation_type MoK\a
_diffrn_radiation_wavelength 0.71073
_diffrn_reflns_av_R_equivalents 0.0365
_diffrn_reflns_av_sigmaI/netI 0.0256
_diffrn_reflns_limit_h_max 21
_diffrn_reflns_limit_h_min -21
_diffrn_reflns_limit_k_max 19
_diffrn_reflns_limit_k_min -19
_diffrn_reflns_limit_l_max 23
_diffrn_reflns_limit_l_min -22
_diffrn_reflns_number 28598
_diffrn_reflns_theta_full 26.00
_diffrn_reflns_theta_max 26.00
_diffrn_reflns_theta_min 1.83
_exptl_absorpt_coefficient_mu 0.797
_exptl_absorpt_correction_T_max 0.923
_exptl_absorpt_correction_T_min 0.883
_exptl_absorpt_correction_type empirical
_exptl_absorpt_process_details sadabs
_exptl_crystal_colour blue
_exptl_crystal_density_diffrn 1.601
_exptl_crystal_density_meas ?
_exptl_crystal_density_method 'not measured'
_exptl_crystal_description needle
_exptl_crystal_F_000 2308
_exptl_crystal_size_max 0.22
_exptl_crystal_size_mid 0.13
_exptl_crystal_size_min 0.10
_refine_diff_density_max 1.166
_refine_diff_density_min -0.713
_refine_diff_density_rms 0.112
_refine_ls_extinction_method none
_refine_ls_goodness_of_fit_ref 0.977
_refine_ls_hydrogen_treatment constr
_refine_ls_matrix_type full
_refine_ls_number_parameters 364
_refine_ls_number_reflns 4523
_refine_ls_number_restraints 1
_refine_ls_restrained_S_all 0.978
_refine_ls_R_factor_all 0.1104
_refine_ls_R_factor_gt 0.0806
_refine_ls_shift/su_max 0.102
_refine_ls_shift/su_mean 0.008
_refine_ls_structure_factor_coef Fsqd
_refine_ls_weighting_details 'calc w=1/[\s^2^(Fo^2^)+(0.2000P)^2^+0.0000P] where P=(Fo^2^+2Fc^2^)/3'
_refine_ls_weighting_scheme calc
_refine_ls_wR_factor_gt 0.2175
_refine_ls_wR_factor_ref 0.2448
_reflns_number_gt 3141
_reflns_number_total 4523
_reflns_threshold_expression >2sigma(I)
_cod_data_source_file c4ce00123k2.cif
_cod_data_source_block 5
_cod_depositor_comments
;
The following automatic conversions were performed:

'_symmetry_cell_setting' value 'Monoclinic' changed to 'monoclinic'
according to
/usr/data/users/saulius/crontab/automatic-downloads/rss-feeds/RSC/lib/dictionaries/cif_core.dic
dictionary named 'cif_core.dic' version 2.4.2 from 2011-04-26.

Automatic conversion script
Id: cif_fix_values 2281 2013-09-26 08:29:07Z andrius 

The following automatic conversions were performed:

'_exptl_crystal_density_meas' value 'not measured' was changed to '?'
- the value is perceived as not measured.

Automatic conversion script
Id: cif_fix_values 3008 2015-01-20 13:52:24Z robertas 
;
_cod_original_cell_volume 4768.6(13)
_cod_original_sg_symbol_H-M C2/c
_cod_database_code 7215945

loop_
_symmetry_equiv_pos_as_xyz
'x, y, z'
'-x, y, -z+1/2'
'x+1/2, y+1/2, z'
'-x+1/2, y+1/2, -z+1/2'
'-x, -y, -z'
'x, -y, z-1/2'
'-x+1/2, -y+1/2, -z'
'x+1/2, -y+1/2, z-1/2'

loop_
_atom_site_label
_atom_site_type_symbol
_atom_site_fract_x
_atom_site_fract_y
_atom_site_fract_z
_atom_site_U_iso_or_equiv
_atom_site_adp_type
_atom_site_occupancy
_atom_site_symmetry_multiplicity
_atom_site_calc_flag
_atom_site_refinement_flags
Cu1 Cu 0.5000 0.87673(3) 0.7500 0.0542(3) Uani 1 2 d S
P101 P 0.12356(11) 0.72237(12) 0.63376(10) 0.0975(5) Uani 1 1 d .
O1W O 0.8731(3) 0.3837(2) 0.7779(3) 0.0979(13) Uani 1 1 d .
O1 O 0.39878(19) 0.52255(17) 0.50850(18) 0.0696(8) Uani 1 1 d .
O2 O 0.3464(2) 0.22429(17) 0.50012(18) 0.0739(9) Uani 1 1 d .
C1 C 0.3668(3) 0.4491(3) 0.4631(2) 0.0632(10) Uani 1 1 d .
C2 C 0.3724(3) 0.3726(2) 0.5022(2) 0.0643(11) Uani 1 1 d .
H2 H 0.3957 0.3709 0.5556 0.077 Uiso 1 1 calc R
C3 C 0.3421(3) 0.2996(2) 0.4590(2) 0.0615(10) Uani 1 1 d .
C4 C 0.3049(3) 0.3018(3) 0.3792(2) 0.0680(11) Uani 1 1 d .
H4 H 0.2829 0.2523 0.3507 0.082 Uiso 1 1 calc R
C5 C 0.3015(3) 0.3798(3) 0.3432(2) 0.0694(12) Uani 1 1 d .
H5 H 0.2779 0.3817 0.2898 0.083 Uiso 1 1 calc R
C6 C 0.3318(3) 0.4539(3) 0.3836(3) 0.0690(11) Uani 1 1 d .
H6 H 0.3290 0.5058 0.3586 0.083 Uiso 1 1 calc R
O11 O 0.2688(2) 0.5702(2) 0.4769(3) 0.1048(14) Uani 1 1 d .
N11 N 0.4505(2) 0.78222(18) 0.6713(2) 0.0560(8) Uani 1 1 d .
C11 C 0.3676(3) 0.7701(3) 0.6352(3) 0.0716(12) Uani 1 1 d .
H11 H 0.3324 0.8081 0.6449 0.086 Uiso 1 1 calc R
C12 C 0.3325(3) 0.7041(3) 0.5848(3) 0.0746(13) Uani 1 1 d .
H12 H 0.2747 0.6964 0.5625 0.090 Uiso 1 1 calc R
C13 C 0.3821(2) 0.6499(2) 0.5672(2) 0.0575(9) Uani 1 1 d .
C14 C 0.4676(3) 0.6617(3) 0.6018(3) 0.0691(11) Uani 1 1 d .
H14 H 0.5029 0.6259 0.5902 0.083 Uiso 1 1 calc R
C15 C 0.5000(3) 0.7282(3) 0.6546(3) 0.0662(11) Uani 1 1 d .
H15 H 0.5578 0.7356 0.6791 0.079 Uiso 1 1 calc R
C16 C 0.3420(3) 0.5780(2) 0.5117(3) 0.0649(10) Uani 1 1 d .
O21 O 0.3952(3) 0.1437(3) 0.4339(2) 0.1031(14) Uani 1 1 d .
N21 N 0.4468(3) -0.0344(2) 0.6647(2) 0.0670(9) Uani 1 1 d .
C21 C 0.4500(4) -0.0510(3) 0.5961(3) 0.0806(14) Uani 1 1 d .
H21 H 0.4717 -0.1034 0.5896 0.097 Uiso 1 1 calc R
C22 C 0.4220(4) 0.0073(3) 0.5361(3) 0.0770(13) Uani 1 1 d .
H22 H 0.4212 -0.0061 0.4886 0.092 Uiso 1 1 calc R
C23 C 0.3959(3) 0.0848(3) 0.5497(3) 0.0662(11) Uani 1 1 d .
C24 C 0.3883(3) 0.1027(3) 0.6149(3) 0.0719(12) Uani 1 1 d U
H24 H 0.3671 0.1552 0.6217 0.086 Uiso 1 1 calc R
C25 C 0.4136(3) 0.0390(3) 0.6727(3) 0.0707(12) Uani 1 1 d U
H25 H 0.4068 0.0489 0.7174 0.085 Uiso 1 1 calc R
C26 C 0.3776(4) 0.1526(3) 0.4878(3) 0.0724(12) Uani 1 1 d .
F101 F 0.1417(11) 0.7441(16) 0.7192(7) 0.152(6) Uani 0.50 1 d P
F102 F 0.2002(17) 0.6632(16) 0.6525(17) 0.180(11) Uani 0.50 1 d P
F103 F 0.1070(13) 0.6277(8) 0.6489(13) 0.158(6) Uani 0.50 1 d P
F104 F 0.1196(10) 0.6905(12) 0.5512(7) 0.148(6) Uani 0.50 1 d P
F105 F 0.1352(15) 0.8168(8) 0.6193(10) 0.204(8) Uani 0.50 1 d P
F106 F 0.0217(13) 0.7432(13) 0.6065(18) 0.242(16) Uani 0.50 1 d P
F107 F 0.2200(11) 0.7025(15) 0.6754(13) 0.140(8) Uani 0.50 1 d P
F108 F 0.0441(13) 0.767(2) 0.6065(10) 0.260(17) Uani 0.50 1 d P
F109 F 0.103(2) 0.667(3) 0.685(3) 0.31(2) Uani 0.50 1 d P
F110 F 0.174(3) 0.7749(15) 0.7006(13) 0.291(19) Uani 0.50 1 d P
F111 F 0.067(2) 0.6806(18) 0.5523(12) 0.259(13) Uani 0.50 1 d P
F112 F 0.1621(10) 0.7895(12) 0.5895(10) 0.173(7) Uani 0.50 1 d P
Cl3 Cl 0.4817(5) 0.3525(5) 0.7141(4) 0.191(2) Uiso 0.50 1 d P
Cl2 Cl 0.6692(5) 0.4474(5) 0.8330(4) 0.193(2) Uiso 0.50 1 d P
Cl1 Cl 0.5224(7) 0.5140(5) 0.7170(6) 0.224(3) Uiso 0.50 1 d P
C100 C 0.5708(12) 0.4226(11) 0.7583(10) 0.126(5) Uiso 0.50 1 d P

loop_
_atom_site_aniso_label
_atom_site_aniso_U_11
_atom_site_aniso_U_22
_atom_site_aniso_U_33
_atom_site_aniso_U_23
_atom_site_aniso_U_13
_atom_site_aniso_U_12
Cu1 0.0695(5) 0.0326(4) 0.0653(5) 0.000 0.0332(4) 0.000
P101 0.0916(11) 0.1042(11) 0.0845(10) 0.0210(8) 0.0256(8) 0.0134(8)
O1W 0.115(3) 0.094(3) 0.115(3) 0.025(2) 0.078(3) 0.026(2)
O1 0.0625(18) 0.0478(14) 0.0780(19) -0.0120(13) 0.0100(15) 0.0048(12)
O2 0.104(3) 0.0415(14) 0.0718(18) 0.0044(12) 0.0332(18) 0.0090(14)
C1 0.067(3) 0.0442(19) 0.064(2) -0.0021(16) 0.014(2) 0.0050(17)
C2 0.083(3) 0.0454(19) 0.0495(19) 0.0026(15) 0.014(2) 0.0156(18)
C3 0.077(3) 0.0436(18) 0.058(2) 0.0035(16) 0.023(2) 0.0116(17)
C4 0.079(3) 0.051(2) 0.057(2) -0.0096(17) 0.012(2) 0.0033(19)
C5 0.081(3) 0.064(2) 0.048(2) 0.0026(17) 0.012(2) 0.005(2)
C6 0.081(3) 0.048(2) 0.067(2) 0.0099(18) 0.021(2) 0.0064(19)
O11 0.060(2) 0.086(2) 0.149(4) -0.050(2) 0.026(2) -0.0141(17)
N11 0.059(2) 0.0370(14) 0.0704(19) -0.0034(13) 0.0255(16) 0.0025(12)
C11 0.058(3) 0.054(2) 0.099(3) -0.011(2) 0.030(2) 0.0073(18)
C12 0.049(2) 0.058(2) 0.106(4) -0.016(2) 0.022(2) -0.0021(18)
C13 0.053(2) 0.0434(17) 0.068(2) -0.0043(16) 0.0182(19) -0.0033(15)
C14 0.053(2) 0.060(2) 0.086(3) -0.018(2) 0.022(2) 0.0025(18)
C15 0.050(2) 0.061(2) 0.082(3) -0.019(2) 0.022(2) -0.0033(17)
C16 0.057(3) 0.049(2) 0.078(3) -0.0055(18) 0.018(2) -0.0043(17)
O21 0.172(4) 0.076(2) 0.088(3) 0.0208(18) 0.081(3) 0.035(2)
N21 0.088(3) 0.0472(16) 0.081(2) 0.0120(16) 0.050(2) 0.0025(16)
C21 0.126(4) 0.055(2) 0.085(3) -0.004(2) 0.068(3) 0.003(2)
C22 0.121(4) 0.053(2) 0.073(3) 0.0020(19) 0.056(3) 0.003(2)
C23 0.084(3) 0.056(2) 0.076(3) -0.0134(19) 0.050(2) -0.013(2)
C24 0.087(3) 0.059(2) 0.085(3) -0.011(2) 0.052(3) 0.007(2)
C25 0.091(3) 0.0433(19) 0.090(3) 0.0065(19) 0.050(3) 0.0084(19)
C26 0.103(4) 0.051(2) 0.074(3) -0.0046(19) 0.048(3) 0.000(2)
F101 0.167(12) 0.199(18) 0.066(5) 0.019(7) 0.024(6) 0.035(10)
F102 0.20(3) 0.168(19) 0.19(2) 0.071(15) 0.10(2) 0.084(16)
F103 0.171(14) 0.102(7) 0.241(18) 0.062(8) 0.127(12) 0.028(6)
F104 0.151(10) 0.185(14) 0.097(6) 0.031(7) 0.042(6) 0.030(10)
F105 0.33(3) 0.113(8) 0.216(16) -0.018(9) 0.164(17) -0.099(12)
F106 0.116(12) 0.146(10) 0.33(3) -0.004(13) -0.038(14) -0.002(10)
F107 0.079(5) 0.20(2) 0.127(11) 0.060(13) 0.033(6) 0.009(10)
F108 0.134(13) 0.50(5) 0.143(12) 0.121(19) 0.058(10) 0.20(2)
F109 0.21(2) 0.45(5) 0.39(4) 0.32(4) 0.23(3) 0.16(3)
F110 0.55(6) 0.148(14) 0.160(17) 0.012(12) 0.14(2) 0.06(2)
F111 0.35(3) 0.25(2) 0.179(15) -0.112(16) 0.117(19) -0.08(2)
F112 0.186(11) 0.195(15) 0.167(11) 0.106(11) 0.103(10) 0.052(11)

loop_
_atom_type_symbol
_atom_type_description
_atom_type_scat_dispersion_real
_atom_type_scat_dispersion_imag
_atom_type_scat_source
C C 0.0033 0.0016 'International Tables Vol C Tables 4.2.6.8 and 6.1.1.4'
H H 0.0000 0.0000 'International Tables Vol C Tables 4.2.6.8 and 6.1.1.4'
N N 0.0061 0.0033 'International Tables Vol C Tables 4.2.6.8 and 6.1.1.4'
O O 0.0106 0.0060 'International Tables Vol C Tables 4.2.6.8 and 6.1.1.4'
P P 0.1023 0.0942 'International Tables Vol C Tables 4.2.6.8 and 6.1.1.4'
F F 0.0171 0.0103 'International Tables Vol C Tables 4.2.6.8 and 6.1.1.4'
Cl Cl 0.1484 0.1585 'International Tables Vol C Tables 4.2.6.8 and 6.1.1.4'
Cu Cu 0.3201 1.2651 'International Tables Vol C Tables 4.2.6.8 and 6.1.1.4'

loop_
_geom_angle_atom_site_label_1
_geom_angle_atom_site_label_2
_geom_angle_atom_site_label_3
_geom_angle
_geom_angle_site_symmetry_1
_geom_angle_site_symmetry_3
N21 Cu1 N21 94.8(2) 2_666 1_565
N21 Cu1 N11 175.96(14) 2_666 .
N21 Cu1 N11 89.27(15) 1_565 .
N21 Cu1 N11 89.27(15) 2_666 2_656
N21 Cu1 N11 175.96(14) 1_565 2_656
N11 Cu1 N11 86.69(19) . 2_656
F111 P101 F108 74.4(18) . .
F111 P101 F102 96.3(17) . .
F108 P101 F102 170.2(16) . .
F111 P101 F109 101(3) . .
F108 P101 F109 92.8(13) . .
F102 P101 F109 86.1(15) . .
F111 P101 F105 106.9(13) . .
F108 P101 F105 70.0(16) . .
F102 P101 F105 116.4(14) . .
F109 P101 F105 141(2) . .
F111 P101 F112 88.6(12) . .
F108 P101 F112 93.3(12) . .
F102 P101 F112 89.3(12) . .
F109 P101 F112 169(2) . .
F105 P101 F112 35.5(7) . .
F111 P101 F106 68.2(16) . .
F108 P101 F106 18.0(17) . .
F102 P101 F106 154.6(12) . .
F109 P101 F106 77.8(14) . .
F105 P101 F106 88.0(12) . .
F112 P101 F106 109.5(11) . .
F111 P101 F110 169.6(14) . .
F108 P101 F110 101(2) . .
F102 P101 F110 88.9(17) . .
F109 P101 F110 88(2) . .
F105 P101 F110 62.7(11) . .
F112 P101 F110 82.5(16) . .
F106 P101 F110 109.8(19) . .
F111 P101 F101 151.4(15) . .
F108 P101 F101 90.7(10) . .
F102 P101 F101 96.6(13) . .
F109 P101 F101 54(2) . .
F105 P101 F101 89.9(11) . .
F112 P101 F101 116.9(13) . .
F106 P101 F101 90.0(13) . .
F110 P101 F101 35.3(14) . .
F111 P101 F103 73.1(14) . .
F108 P101 F103 106.9(16) . .
F102 P101 F103 66.8(12) . .
F109 P101 F103 37(2) . .
F105 P101 F103 176.7(11) . .
F112 P101 F103 147.3(10) . .
F106 P101 F103 88.9(10) . .
F110 P101 F103 117.3(13) . .
F101 P101 F103 88.8(12) . .
F111 P101 F107 120.8(15) . .
F108 P101 F107 161.9(17) . .
F102 P101 F107 27.7(12) . .
F109 P101 F107 93.5(13) . .
F105 P101 F107 94.7(12) . .
F112 P101 F107 78.3(9) . .
F106 P101 F107 168.9(14) . .
F110 P101 F107 62.5(18) . .
F101 P101 F107 79.3(10) . .
F103 P101 F107 88.0(11) . .
F111 P101 F104 34.3(11) . .
F108 P101 F104 99.0(9) . .
F102 P101 F104 73.7(12) . .
F109 P101 F104 124(3) . .
F105 P101 F104 94.0(8) . .
F112 P101 F104 63.4(9) . .
F106 P101 F104 99.0(13) . .
F110 P101 F104 141.3(19) . .
F101 P101 F104 170.3(8) . .
F103 P101 F104 87.7(10) . .
F107 P101 F104 91.5(10) . .
C16 O1 C1 116.2(3) . .
C26 O2 C3 122.6(4) . .
C2 C1 C6 122.6(4) . .
C2 C1 O1 116.4(4) . .
C6 C1 O1 121.0(4) . .
C1 C2 C3 117.5(4) . .
C2 C3 C4 121.8(4) . .
C2 C3 O2 116.0(3) . .
C4 C3 O2 122.1(4) . .
C5 C4 C3 118.2(4) . .
C4 C5 C6 122.2(4) . .
C5 C6 C1 117.7(4) . .
C15 N11 C11 117.7(3) . .
C15 N11 Cu1 121.0(3) . .
C11 N11 Cu1 121.3(3) . .
N11 C11 C12 122.6(4) . .
C13 C12 C11 119.9(4) . .
C14 C13 C12 119.0(4) . .
C14 C13 C16 122.2(4) . .
C12 C13 C16 118.8(4) . .
C13 C14 C15 118.6(4) . .
N11 C15 C14 122.1(4) . .
O11 C16 O1 124.4(4) . .
O11 C16 C13 123.5(4) . .
O1 C16 C13 112.1(4) . .
C25 N21 C21 118.5(4) . .
C25 N21 Cu1 124.6(3) . 1_545
C21 N21 Cu1 116.9(3) . 1_545
C22 C21 N21 122.2(4) . .
C23 C22 C21 116.9(4) . .
C22 C23 C24 122.7(4) . .
C22 C23 C26 116.3(4) . .
C24 C23 C26 121.0(4) . .
C23 C24 C25 117.7(4) . .
N21 C25 C24 121.6(4) . .
O21 C26 O2 122.2(4) . .
O21 C26 C23 123.1(4) . .
O2 C26 C23 114.5(4) . .
F110 F101 F109 121(3) . .
F110 F101 P101 66.0(19) . .
F109 F101 P101 58.9(11) . .
F107 F102 P101 78(3) . .
F109 F103 P101 66.5(18) . .
F111 F104 P101 70.6(16) . .
F111 F104 F112 113(2) . .
P101 F104 F112 59.1(7) . .
F112 F105 F108 112.0(19) . .
F112 F105 P101 79.9(14) . .
F108 F105 P101 52.8(9) . .
F112 F105 F110 107(2) . .
F108 F105 F110 86.6(19) . .
P101 F105 F110 56.7(11) . .
F108 F106 F111 82(6) . .
F108 F106 P101 56(4) . .
F111 F106 P101 53.9(13) . .
F102 F107 F110 126(4) . .
F102 F107 P101 74(3) . .
F110 F107 P101 55.4(15) . .
F106 F108 F105 163(4) . .
F106 F108 P101 106(5) . .
F105 F108 P101 57.2(10) . .
F106 F108 F111 81(6) . .
F105 F108 F111 89.9(14) . .
P101 F108 F111 56.6(13) . .
F103 F109 F101 137(2) . .
F103 F109 P101 76.7(16) . .
F101 F109 P101 66.7(15) . .
F101 F110 F107 103(2) . .
F101 F110 P101 79(3) . .
F107 F110 P101 62.1(11) . .
F101 F110 F105 121(4) . .
F107 F110 F105 93.3(19) . .
P101 F110 F105 60.6(10) . .
F104 F111 P101 75(2) . .
F104 F111 F106 126(2) . .
P101 F111 F106 57.9(9) . .
F104 F111 F108 110(2) . .
P101 F111 F108 49.1(8) . .
F106 F111 F108 16.8(13) . .
F105 F112 P101 64.6(9) . .
F105 F112 F104 113.9(16) . .
P101 F112 F104 57.5(7) . .
Cl3 Cl3 C100 75.2(8) 2_656 2_656
Cl3 Cl3 C100 62.7(8) 2_656 .
C100 Cl3 C100 86.8(12) 2_656 .
C100 Cl1 Cl1 87.3(8) . 2_656
Cl1 C100 Cl3 118.0(12) . 2_656
Cl1 C100 Cl3 97.1(10) . .
Cl3 C100 Cl3 42.1(6) 2_656 .
Cl1 C100 Cl2 109.1(10) . .
Cl3 C100 Cl2 111.9(11) 2_656 .
Cl3 C100 Cl2 151.2(12) . .

loop_
_geom_bond_atom_site_label_1
_geom_bond_atom_site_label_2
_geom_bond_distance
_geom_bond_site_symmetry_2
Cu1 N21 2.043(4) 2_666
Cu1 N21 2.043(4) 1_565
Cu1 N11 2.022(3) .
Cu1 N11 2.022(3) 2_656
P101 F111 1.60(2) .
P101 F108 1.445(14) .
P101 F102 1.55(3) .
P101 F109 1.464(16) .
P101 F105 1.525(11) .
P101 F112 1.663(12) .
P101 F106 1.67(2) .
P101 F110 1.46(3) .
P101 F101 1.570(14) .
P101 F103 1.553(13) .
P101 F107 1.572(18) .
P101 F104 1.635(14) .
O1 C16 1.342(5) .
O1 C1 1.403(5) .
O2 C26 1.310(5) .
O2 C3 1.397(5) .
C1 C2 1.389(5) .
C1 C6 1.385(6) .
C2 C3 1.373(6) .
C3 C4 1.390(6) .
C4 C5 1.385(6) .
C5 C6 1.366(7) .
O11 C16 1.180(6) .
N11 C15 1.344(5) .
N11 C11 1.339(6) .
C11 C12 1.366(6) .
C12 C13 1.357(6) .
C13 C14 1.376(6) .
C13 C16 1.500(6) .
C14 C15 1.391(6) .
O21 C26 1.208(6) .
N21 C25 1.320(5) .
N21 C21 1.367(6) .
N21 Cu1 2.043(4) 1_545
C21 C22 1.384(7) .
C22 C23 1.356(6) .
C23 C24 1.344(6) .
C23 C26 1.518(7) .
C24 C25 1.413(7) .
F101 F110 0.93(4) .
F101 F109 1.39(5) .
F102 F107 0.75(3) .
F103 F109 0.96(5) .
F104 F111 0.95(3) .
F104 F112 1.73(3) .
F105 F112 0.981(19) .
F105 F108 1.71(3) .
F105 F110 1.56(3) .
F106 F108 0.54(4) .
F106 F111 1.84(4) .
F107 F110 1.58(4) .
F108 F111 1.84(4) .
Cl3 Cl3 1.250(13) 2_656
Cl3 C100 1.66(2) 2_656
Cl3 C100 1.801(19) .
Cl2 C100 1.76(2) .
Cl1 C100 1.675(18) .
Cl1 Cl1 1.76(2) 2_656
C100 Cl3 1.66(2) 2_656
